data_7120280
loop_
_publ_author_name
'Mouchaham, Georges'
'Abeykoon, Brain'
'Gim\'enez-Marqu\'es, M\'onica'
'Navalon, Sergio'
'Santiago-Portillo, Andrea'
'affram, maame'
'Guillou, Nathalie'
'Martineau, Charlotte'
'Garcia, Hermenegildo'
'Fateeva, Alexandra'
'Devic, Thomas'

_publ_section_title
;
 Adaptability of the metal(III,IV) 1,2,3-trioxobenzene rod Second-ary
 Building Unit for the production of chemically stable and catalyt-ically
 active Metal-Organic Frameworks
;
_journal_name_full 'Chem. Commun.'
_journal_paper_doi 10.1039/C7CC04215A
_journal_year 2017
_chemical_formula_moiety '(Zr4+)2, (N4C44H18O12 8-)(C2H7N)5 (H2O)4.7 '
_chemical_formula_sum 'C54 H62.4 N9 O16.7 Zr2'
_chemical_formula_weight 1287.17
_chemical_name_common MIL-173
_chemical_name_systematic Zr2(PorphGal)
_space_group_IT_number 141
_symmetry_space_group_name_Hall '-I 4bd 2'
_symmetry_space_group_name_H-M 'I 41/a m d :2'
_audit_update_record
;
2017-04-15 deposited with the CCDC.
2017-06-14 downloaded from the CCDC.
;
_cell_angle_alpha 90
_cell_angle_beta 90
_cell_angle_gamma 90
_cell_formula_units_Z 8
_cell_length_a 28.4436(6)
_cell_length_b 28.4436(6)
_cell_length_c 14.9962(9)
_cell_measurement_temperature 293
_cell_volume 12132.5(8)
_computing_molecular_graphics DIAMOND
_computing_structure_refinement TOPAS
_computing_structure_solution 'SIR97 and TOPAS'
_diffrn_ambient_temperature 293
_diffrn_radiation_monochromator Ge(111)
_diffrn_radiation_type CuKa1
_diffrn_radiation_wavelength 1.5406
_diffrn_source 'Sealed tube'
_exptl_crystal_colour red
_exptl_crystal_recrystallization_method 'solvotherml synthesis'
_pd_meas_2theta_range_inc 0.010113
_pd_meas_2theta_range_max 90.00
_pd_meas_2theta_range_min 4.000
_pd_proc_2theta_range_inc 0.010113
_pd_proc_2theta_range_max 90.000
_pd_proc_2theta_range_min 4.000
_pd_proc_ls_background_function 'Chebychev polynomial and one additional peak'
_pd_proc_ls_profile_function 'Thomson Cox Hasting pseudo-Voigt function + Stephens model'
_pd_proc_ls_prof_R_factor 0.049
_pd_proc_ls_prof_wR_factor 0.076
_pd_spec_mounting 'glass capillary'
_pd_spec_mount_mode transmission
_pd_spec_shape cylinder
_refine_ls_goodness_of_fit_all 10.4
_refine_ls_number_reflns 1316
_refine_ls_number_restraints 4
_refine_ls_R_I_factor 0.034
_cod_data_source_file c7cc04215a2.cif
_cod_data_source_block MIL-173_Zr
_cod_original_cell_volume 12132.5(9)
_cod_original_sg_symbol_H-M I41/amd:2
_cod_original_formula_sum 'C54 N9 H62.4 O16.7 Zr2'
_cod_database_code 7120280
_refine_ls_number_structural_parameters 3
_refine_ls_number_profile_parameters 30

loop_
_symmetry_equiv_pos_as_xyz
'x, y, z '
'-x, y, z '
'-x+1/2, -y, z+1/2 '
'-x+1/2, y, -z+1/2 '
'-y+1/4, -x+1/4, -z-1/4 '
'-y+1/4, x-1/4, z+1/4 '
'-y-1/4, -x+1/4, z-1/4 '
'-y-1/4, x-1/4, -z+1/4 '
'y+1/4, -x+1/4, z-1/4 '
'y+1/4, x-1/4, -z+1/4 '
'y-1/4, -x+1/4, -z-1/4 '
'y-1/4, x-1/4, z+1/4 '
'x, -y, -z '
'-x, -y, -z '
'x+1/2, -y, z+1/2 '
'x+1/2, y, -z+1/2 '
'x+1/2, y+1/2, z+1/2 '
'-x+1/2, y+1/2, z+1/2 '
'-x, -y+1/2, z '
'-x, y+1/2, -z '
'-y-1/4, -x-1/4, -z+1/4 '
'-y-1/4, x+1/4, z-1/4 '
'-y+1/4, -x-1/4, z+1/4 '
'-y+1/4, x+1/4, -z-1/4 '
'y-1/4, -x-1/4, z+1/4 '
'y-1/4, x+1/4, -z-1/4 '
'y+1/4, -x-1/4, -z+1/4 '
'y+1/4, x+1/4, z-1/4 '
'x+1/2, -y+1/2, -z+1/2 '
'-x+1/2, -y+1/2, -z+1/2 '
'x, -y+1/2, z '
'x, y+1/2, -z '

loop_
_atom_site_label
_atom_site_type_symbol
_atom_site_symmetry_multiplicity
_atom_site_fract_x
_atom_site_fract_y
_atom_site_fract_z
_atom_site_occupancy
_atom_site_B_iso_or_equiv
Zr1 Zr 16 0.2524(5) 0.5 0.5 1 3.00(13)
O1 O 32 0.195578 0.5587521 0.2212508 1 3.00(13)
O2 O 32 0.2277339 0.5272655 0.375 1 3.00(13)
O3 O 32 0.195504 0.5586764 0.5287492 1 3.00(13)
N1 N 16 1.170042e-016 0.6775759 0.375 1 3.00(13)
N2 N 16 0.07242407 0.75 0.375 1 3.00(13)
C1 C 32 0.03820709 0.6494175 0.375 1 3.00(13)
C2 C 32 0.02446119 0.6039749 0.375 1 3.00(13)
C3 C 32 0.1041676 0.713026 0.375 1 3.00(13)
C4 C 32 0.1500792 0.7251135 0.375 1 3.00(13)
C5 C 32 0.08830501 0.6634711 0.375 1 3.00(13)
C6 C 32 0.1248746 0.6277469 0.375 1 3.00(13)
C7 C 32 0.1421207 0.6109376 0.295883 1 3.00(13)
C8 C 32 0.1765748 0.57728 0.295883 1 3.00(13)
C9 C 32 0.1937828 0.5604318 0.375 1 3.00(13)
C10 C 32 0.1765368 0.5772411 0.454117 1 3.00(13)
C11 C 32 0.1420827 0.6108987 0.454117 1 3.00(13)
H7 H 32 0.1304393 0.6223747 0.2421758 1 4
H11 H 32 0.1303755 0.6223094 0.5078242 1 4
X1 H 8 9.860761e-032 0.75 0.375 0 4
H4 H 32 0.1750341 0.7039876 0.375 1 4
H2 H 32 0.0446674 0.5782697 0.375 1 4
N20 N 32 0.92913 0.96843 0.17093 1 3
C21 C 32 0.38822 0.04263 0.6251 0.6667 3
C22 C 32 0.73258 0.16874 0.49124 0.6667 3
C23 C 32 0.02558 0.52528 0.12851 0.6667 3
C31 C 32 0.41134 0.71564 0.88983 0.5 3
N30 N 16 0.54033 0.70967 0.875 0.5 3
Ow1 O 32 0.93616 0.98008 0.55735 0.5 3
Ow2 O 16 0.30438 0.75 0.9031 1 3
Ow3 O 32 0.69154 0.36705 0.12533 0.1745 3
